data_4516107
loop_
_publ_author_name
'Wheaton, Amelia M.'
'Streep, Michaela E.'
'Ohlhaver, Christopher M.'
'Nicholas, Aaron D.'
'Barnes, Francis H.'
'Patterson, Howard H.'
'Pike, Robert D.'

_publ_section_title
;
 Alkyl Pyridinium Iodocuprate(I) Clusters: Structural Types and Charge
 Transfer Behavior.
;
_journal_issue 11
_journal_name_full 'ACS omega'
_journal_page_first 15281
_journal_page_last 15292
_journal_paper_doi 10.1021/acsomega.8b01986
_journal_volume 3
_journal_year 2018
_chemical_formula_moiety '4(C11 H18 N) 2(Cu5 I7), C2 H3 N'
_chemical_formula_sum 'C46 H75 Cu10 I14 N5'
_chemical_formula_weight 3110.11
_space_group_crystal_system monoclinic
_space_group_IT_number 15
_space_group_name_Hall '-C 2yc'
_space_group_name_H-M_alt 'C 1 2/c 1'
_atom_sites_solution_hydrogens mixed
_audit_creation_method SHELXL-2014/5
_cell_angle_alpha 90
_cell_angle_beta 124.6180(10)
_cell_angle_gamma 90
_cell_formula_units_Z 4
_cell_length_a 33.6214(15)
_cell_length_b 10.7706(5)
_cell_length_c 25.1921(12)
_cell_measurement_reflns_used 9776
_cell_measurement_temperature 100(2)
_cell_measurement_theta_max 26.49
_cell_measurement_theta_min 2.43
_cell_volume 7507.5(6)
_computing_cell_refinement 'SAINTPLUS (Bruker AXS, 2004)'
_computing_data_collection 'APEX3 (Bruker AXS, 2015)'
_computing_data_reduction SAINTPLUS
_computing_molecular_graphics 'SHELXLE (Hubschle, 2011)'
_computing_publication_material 'Mercury 3.7 (CCDC, 2016)'
_computing_structure_refinement 'SHELXL-2014/5 (Sheldrick, 2014)'
_computing_structure_solution 'SHELXS97 (Sheldrick, 1997)'
_diffrn_ambient_temperature 100(2)
_diffrn_measured_fraction_theta_full 1.000
_diffrn_measured_fraction_theta_max 0.998
_diffrn_measurement_device_type 'Bruker SMART APEX II CCD'
_diffrn_measurement_method '\w and \y'
_diffrn_radiation_monochromator graphite
_diffrn_radiation_source 'fine-focus sealed tube'
_diffrn_radiation_type MoK\a
_diffrn_radiation_wavelength 0.71073
_diffrn_reflns_av_R_equivalents 0.0937
_diffrn_reflns_av_unetI/netI 0.0415
_diffrn_reflns_Laue_measured_fraction_full 1.000
_diffrn_reflns_Laue_measured_fraction_max 0.998
_diffrn_reflns_limit_h_max 42
_diffrn_reflns_limit_h_min -42
_diffrn_reflns_limit_k_max 13
_diffrn_reflns_limit_k_min -12
_diffrn_reflns_limit_l_max 31
_diffrn_reflns_limit_l_min -31
_diffrn_reflns_number 54220
_diffrn_reflns_point_group_measured_fraction_full 1.000
_diffrn_reflns_point_group_measured_fraction_max 0.998
_diffrn_reflns_theta_full 25.242
_diffrn_reflns_theta_max 26.510
_diffrn_reflns_theta_min 1.472
_exptl_absorpt_coefficient_mu 8.562
_exptl_absorpt_correction_T_max 0.6869
_exptl_absorpt_correction_T_min 0.2172
_exptl_absorpt_correction_type numerical
_exptl_absorpt_process_details 'SADABS (Sheldrick, 2004)'
_exptl_crystal_colour yellow
_exptl_crystal_density_diffrn 2.752
_exptl_crystal_description blade
_exptl_crystal_F_000 5672
_exptl_crystal_size_max 0.390
_exptl_crystal_size_mid 0.090
_exptl_crystal_size_min 0.060
_refine_diff_density_max 2.333
_refine_diff_density_min -1.385
_refine_diff_density_rms 0.287
_refine_ls_extinction_method none
_refine_ls_goodness_of_fit_ref 1.038
_refine_ls_hydrogen_treatment constr
_refine_ls_matrix_type full
_refine_ls_number_parameters 472
_refine_ls_number_reflns 7777
_refine_ls_number_restraints 426
_refine_ls_restrained_S_all 1.017
_refine_ls_R_factor_all 0.0436
_refine_ls_R_factor_gt 0.0342
_refine_ls_shift/su_max 0.001
_refine_ls_shift/su_mean 0.000
_refine_ls_structure_factor_coef Fsqd
_refine_ls_weighting_details 'w=1/[\s^2^(Fo^2^)+(0.0597P)^2^] where P=(Fo^2^+2Fc^2^)/3'
_refine_ls_weighting_scheme calc
_refine_ls_wR_factor_gt 0.0876
_refine_ls_wR_factor_ref 0.0937
_reflns_Friedel_coverage 0.000
_reflns_number_gt 6550
_reflns_number_total 7777
_reflns_threshold_expression 'I > 2\s(I)'
_cod_data_source_file ao8b01986_si_002.cif
_cod_data_source_block mo_RDP616_0m_a
_cod_original_sg_symbol_H-M 'C 2/c'
_cod_database_code 4516107
_shelx_space_group_comment
;
The symmetry employed for this shelxl refinement is uniquely defined
by the following loop, which should always be used as a source of
symmetry information in preference to the above space-group names.
They are only intended as comments.
;
_shelx_estimated_absorpt_t_min 0.135
_shelx_estimated_absorpt_t_max 0.628
_shelxl_version_number 2014/5

loop_
_space_group_symop_operation_xyz
'x, y, z'
'-x, y, -z+1/2'
'x+1/2, y+1/2, z'
'-x+1/2, y+1/2, -z+1/2'
'-x, -y, -z'
'x, -y, z-1/2'
'-x+1/2, -y+1/2, -z'
'x+1/2, -y+1/2, z-1/2'

loop_
_atom_site_label
_atom_site_type_symbol
_atom_site_fract_x
_atom_site_fract_y
_atom_site_fract_z
_atom_site_U_iso_or_equiv
_atom_site_adp_type
_atom_site_occupancy
_atom_site_site_symmetry_order
_atom_site_calc_flag
_atom_site_refinement_flags_posn
_atom_site_refinement_flags_adp
_atom_site_refinement_flags_occupancy
_atom_site_disorder_assembly
_atom_site_disorder_group
I1 I 0.27493(2) 0.33179(3) 0.35482(2) 0.01956(9) Uani 1 1 d . U . . .
I2 I 0.21600(2) 0.70806(3) 0.30129(2) 0.02260(10) Uani 1 1 d . U . . .
I3 I 0.32702(2) 0.57032(3) 0.27491(2) 0.02170(10) Uani 1 1 d . U . . .
I4 I 0.36008(2) 0.63246(4) 0.47276(2) 0.02836(11) Uani 1 1 d . U . . .
I5 I 0.32373(2) 0.96337(3) 0.34564(2) 0.02279(10) Uani 1 1 d . U . . .
I6 I 0.37200(2) 0.90128(4) 0.21230(2) 0.02621(10) Uani 1 1 d . U . . .
I7 I 0.45493(2) 0.77337(4) 0.41453(2) 0.03378(11) Uani 1 1 d . U . . .
Cu1 Cu 0.29517(3) 0.56951(7) 0.35092(3) 0.02452(17) Uani 1 1 d . U . . .
Cu2 Cu 0.27778(3) 0.76769(6) 0.27006(3) 0.02377(16) Uani 1 1 d . U . . .
Cu3 Cu 0.30339(3) 0.96774(6) 0.22675(3) 0.02219(16) Uani 1 1 d . U . . .
Cu4 Cu 0.37040(3) 0.75688(8) 0.39600(4) 0.0389(2) Uani 1 1 d . U . . .
Cu5 Cu 0.37568(3) 0.77352(7) 0.29895(4) 0.03078(18) Uani 1 1 d . U . . .
N1A N 0.2724(4) 0.8974(9) 0.5085(5) 0.029(2) Uani 0.507(8) 1 d . U P A 1
C1A C 0.2693(6) 0.9165(14) 0.4525(7) 0.034(3) Uani 0.507(8) 1 d . U P A 1
H1A H 0.2807 0.8560 0.4366 0.040 Uiso 0.507(8) 1 calc R U P A 1
C2A C 0.2475(14) 1.035(3) 0.4171(15) 0.034(4) Uani 0.507(8) 1 d . U P A 1
H2A H 0.2477 1.0564 0.3806 0.041 Uiso 0.507(8) 1 calc R U P A 1
C3A C 0.2280(8) 1.110(2) 0.4380(10) 0.034(4) Uani 0.507(8) 1 d . U P A 1
H3A H 0.2102 1.1800 0.4129 0.040 Uiso 0.507(8) 1 calc R U P A 1
C4A C 0.2327(19) 1.088(4) 0.4963(19) 0.036(8) Uani 0.507(8) 1 d . U P A 1
H4A H 0.2208 1.1458 0.5125 0.043 Uiso 0.507(8) 1 calc R U P A 1
C5A C 0.2543(6) 0.9837(14) 0.5282(8) 0.028(3) Uani 0.507(8) 1 d . U P A 1
H5A H 0.2572 0.9690 0.5674 0.034 Uiso 0.507(8) 1 calc R U P A 1
C6A C 0.2934(5) 0.7849(11) 0.5447(6) 0.029(3) Uani 0.507(8) 1 d . U P A 1
H6A H 0.2894 0.7177 0.5152 0.034 Uiso 0.507(8) 1 calc R U P A 1
H6B H 0.2763 0.7599 0.5645 0.034 Uiso 0.507(8) 1 calc R U P A 1
C7A C 0.3474(9) 0.802(3) 0.5977(15) 0.038(3) Uani 0.507(8) 1 d . U P A 1
H7A H 0.3649 0.8205 0.5777 0.045 Uiso 0.507(8) 1 calc R U P A 1
H7B H 0.3516 0.8739 0.6251 0.045 Uiso 0.507(8) 1 calc R U P A 1
C8A C 0.3688(6) 0.6871(14) 0.6394(6) 0.030(3) Uani 0.507(8) 1 d . U P A 1
H8A H 0.3496 0.6651 0.6567 0.036 Uiso 0.507(8) 1 calc R U P A 1
H8B H 0.3667 0.6169 0.6126 0.036 Uiso 0.507(8) 1 calc R U P A 1
C9A C 0.4204(6) 0.7060(16) 0.6943(8) 0.054(4) Uani 0.507(8) 1 d . U P A 1
H9A H 0.4397 0.7280 0.6772 0.065 Uiso 0.507(8) 1 calc R U P A 1
H9B H 0.4225 0.7758 0.7214 0.065 Uiso 0.507(8) 1 calc R U P A 1
C10A C 0.4406(8) 0.593(3) 0.7342(12) 0.078(8) Uani 0.507(8) 1 d . U P A 1
H10A H 0.4667 0.5773 0.7280 0.094 Uiso 0.507(8) 1 calc R U P A 1
H10B H 0.4574 0.6331 0.7771 0.094 Uiso 0.507(8) 1 calc R U P A 1
C11A C 0.4372(11) 0.467(2) 0.7539(14) 0.073(8) Uani 0.507(8) 1 d . U P A 1
H11A H 0.4204 0.4703 0.7753 0.110 Uiso 0.507(8) 1 calc R U P A 1
H11B H 0.4698 0.4336 0.7838 0.110 Uiso 0.507(8) 1 calc R U P A 1
H11C H 0.4193 0.4137 0.7157 0.110 Uiso 0.507(8) 1 calc R U P A 1
N1B N 0.2972(4) 0.9677(12) 0.5189(5) 0.033(3) Uani 0.493(8) 1 d . U P A 2
C1B C 0.2817(7) 0.9685(16) 0.4554(7) 0.037(3) Uani 0.493(8) 1 d . U P A 2
H1B H 0.3025 0.9339 0.4450 0.044 Uiso 0.493(8) 1 calc R U P A 2
C2B C 0.2418(14) 1.012(3) 0.4100(16) 0.034(4) Uani 0.493(8) 1 d . U P A 2
H2B H 0.2300 0.9963 0.3662 0.041 Uiso 0.493(8) 1 calc R U P A 2
C3B C 0.2149(9) 1.086(2) 0.4264(11) 0.034(4) Uani 0.493(8) 1 d . U P A 2
H3B H 0.1886 1.1353 0.3949 0.040 Uiso 0.493(8) 1 calc R U P A 2
C4B C 0.2280(19) 1.083(5) 0.489(2) 0.035(5) Uani 0.493(8) 1 d . U P A 2
H4B H 0.2080 1.1210 0.4994 0.042 Uiso 0.493(8) 1 calc R U P A 2
C5B C 0.2715(6) 1.0218(19) 0.5373(8) 0.041(4) Uani 0.493(8) 1 d . U P A 2
H5B H 0.2816 1.0202 0.5810 0.049 Uiso 0.493(8) 1 calc R U P A 2
C6B C 0.3449(5) 0.9089(14) 0.5686(6) 0.039(3) Uani 0.493(8) 1 d . U P A 2
H6C H 0.3634 0.8931 0.5497 0.046 Uiso 0.493(8) 1 calc R U P A 2
H6D H 0.3640 0.9658 0.6057 0.046 Uiso 0.493(8) 1 calc R U P A 2
C7B C 0.3366(9) 0.789(3) 0.5911(16) 0.038(3) Uani 0.493(8) 1 d . U P A 2
H7C H 0.3185 0.7303 0.5546 0.045 Uiso 0.493(8) 1 calc R U P A 2
H7D H 0.3179 0.8037 0.6098 0.045 Uiso 0.493(8) 1 calc R U P A 2
C8B C 0.3900(7) 0.733(2) 0.6457(8) 0.054(4) Uani 0.493(8) 1 d . U P A 2
H8C H 0.4075 0.7139 0.6257 0.064 Uiso 0.493(8) 1 calc R U P A 2
H8D H 0.4089 0.7966 0.6796 0.064 Uiso 0.493(8) 1 calc R U P A 2
C9B C 0.3859(7) 0.622(2) 0.6745(11) 0.080(6) Uani 0.493(8) 1 d . U P A 2
H9C H 0.3838 0.5498 0.6489 0.096 Uiso 0.493(8) 1 calc R U P A 2
H9D H 0.3554 0.6265 0.6718 0.096 Uiso 0.493(8) 1 calc R U P A 2
C10B C 0.4344(10) 0.599(3) 0.7562(11) 0.070(7) Uani 0.493(8) 1 d . U P A 2
H10C H 0.4636 0.6494 0.7717 0.084 Uiso 0.493(8) 1 calc R U P A 2
H10D H 0.4254 0.5964 0.7874 0.084 Uiso 0.493(8) 1 calc R U P A 2
C11B C 0.4329(9) 0.481(2) 0.7279(11) 0.047(5) Uani 0.493(8) 1 d . U P A 2
H11D H 0.4505 0.4184 0.7621 0.070 Uiso 0.493(8) 1 calc R U P A 2
H11E H 0.4480 0.4889 0.7043 0.070 Uiso 0.493(8) 1 calc R U P A 2
H11F H 0.3992 0.4543 0.6981 0.070 Uiso 0.493(8) 1 calc R U P A 2
N2 N 0.52924(17) -0.2082(5) 0.6131(2) 0.0254(11) Uani 1 1 d . U . . .
C12 C 0.5727(2) -0.1860(7) 0.6244(4) 0.0379(16) Uani 1 1 d . U . . .
H12 H 0.5874 -0.1071 0.6402 0.046 Uiso 1 1 calc R U . . .
C13 C 0.5963(3) -0.2765(7) 0.6135(4) 0.0457(18) Uani 1 1 d . U . . .
H13 H 0.6273 -0.2610 0.6224 0.055 Uiso 1 1 calc R U . . .
C14 C 0.5741(3) -0.3899(7) 0.5894(3) 0.0418(16) Uani 1 1 d . U . . .
H14 H 0.5896 -0.4534 0.5813 0.050 Uiso 1 1 calc R U . . .
C15 C 0.5286(3) -0.4100(6) 0.5770(3) 0.0377(15) Uani 1 1 d . U . . .
H15 H 0.5128 -0.4875 0.5603 0.045 Uiso 1 1 calc R U . . .
C16 C 0.5070(2) -0.3176(6) 0.5890(3) 0.0326(14) Uani 1 1 d . U . . .
H16 H 0.4759 -0.3308 0.5801 0.039 Uiso 1 1 calc R U . . .
C17 C 0.5051(2) -0.1103(6) 0.6270(3) 0.0292(13) Uani 1 1 d . U . . .
H17A H 0.5288 -0.0446 0.6537 0.035 Uiso 1 1 calc R U . . .
H17B H 0.4938 -0.1471 0.6522 0.035 Uiso 1 1 calc R U . . .
C18 C 0.4623(2) -0.0522(7) 0.5659(3) 0.0379(16) Uani 1 1 d . U . . .
H18A H 0.4349 -0.1115 0.5444 0.046 Uiso 1 1 calc R U . B 1
H18B H 0.4713 -0.0328 0.5356 0.046 Uiso 1 1 calc R U . B 1
C19A C 0.4465(10) 0.071(2) 0.5836(13) 0.030(4) Uani 0.46(2) 1 d . U P C 1
H19A H 0.4654 0.1430 0.5853 0.036 Uiso 0.46(2) 1 calc R U P C 1
H19B H 0.4505 0.0625 0.6254 0.036 Uiso 0.46(2) 1 calc R U P C 1
C20A C 0.3893(7) 0.0832(18) 0.5237(7) 0.033(4) Uani 0.46(2) 1 d . U P C 1
H20A H 0.3866 0.1055 0.4836 0.040 Uiso 0.46(2) 1 calc R U P C 1
H20B H 0.3728 0.0027 0.5167 0.040 Uiso 0.46(2) 1 calc R U P C 1
C21A C 0.3652(8) 0.183(2) 0.5396(8) 0.043(5) Uani 0.46(2) 1 d . U P C 1
H21A H 0.3327 0.2003 0.5002 0.052 Uiso 0.46(2) 1 calc R U P C 1
H21B H 0.3608 0.1499 0.5725 0.052 Uiso 0.46(2) 1 calc R U P C 1
C22A C 0.3900(12) 0.294(2) 0.5620(14) 0.067(7) Uani 0.46(2) 1 d . U P C 1
H22A H 0.4182 0.2839 0.6064 0.100 Uiso 0.46(2) 1 calc R U P C 1
H22B H 0.3687 0.3582 0.5607 0.100 Uiso 0.46(2) 1 calc R U P C 1
H22C H 0.4007 0.3201 0.5346 0.100 Uiso 0.46(2) 1 calc R U P C 1
C19B C 0.4375(7) 0.0381(18) 0.5850(10) 0.032(4) Uani 0.54(2) 1 d . U P C 2
H19C H 0.4617 0.0799 0.6261 0.038 Uiso 0.54(2) 1 calc R U P C 2
H19D H 0.4144 -0.0067 0.5906 0.038 Uiso 0.54(2) 1 calc R U P C 2
C20B C 0.4075(5) 0.1453(17) 0.5239(6) 0.041(4) Uani 0.54(2) 1 d . U P C 2
H20C H 0.4296 0.1776 0.5131 0.049 Uiso 0.54(2) 1 calc R U P C 2
H20D H 0.3799 0.1047 0.4850 0.049 Uiso 0.54(2) 1 calc R U P C 2
C21B C 0.3886(10) 0.255(3) 0.5443(10) 0.075(7) Uani 0.54(2) 1 d . U P C 2
H21C H 0.3614 0.2951 0.5046 0.090 Uiso 0.54(2) 1 calc R U P C 2
H21D H 0.3754 0.2206 0.5677 0.090 Uiso 0.54(2) 1 calc R U P C 2
C22B C 0.4217(10) 0.348(2) 0.5827(9) 0.081(7) Uani 0.54(2) 1 d . U P C 2
H22D H 0.4419 0.3190 0.6275 0.122 Uiso 0.54(2) 1 calc R U P C 2
H22E H 0.4044 0.4231 0.5801 0.122 Uiso 0.54(2) 1 calc R U P C 2
H22F H 0.4422 0.3656 0.5674 0.122 Uiso 0.54(2) 1 calc R U P C 2
N3 N 0.5000 -0.0584(10) 0.7500 0.069(3) Uani 1 2 d S TU P . .
C23 C 0.5000 0.1787(11) 0.7500 0.062(3) Uani 1 2 d S TU P . .
H23A H 0.4854 0.2091 0.7059 0.093 Uiso 0.5 1 d R U P . .
H23B H 0.5333 0.2091 0.7779 0.093 Uiso 0.5 1 d R U P . .
H23C H 0.4813 0.2091 0.7662 0.093 Uiso 0.5 1 d R U P . .
C24 C 0.5000 0.0468(11) 0.7500 0.043(2) Uani 1 2 d S TU P . .

loop_
_atom_site_aniso_label
_atom_site_aniso_U_11
_atom_site_aniso_U_22
_atom_site_aniso_U_33
_atom_site_aniso_U_23
_atom_site_aniso_U_13
_atom_site_aniso_U_12
I1 0.0316(2) 0.01315(19) 0.02168(19) 0.00317(13) 0.01976(17) 0.00259(14)
I2 0.0395(2) 0.01233(19) 0.0313(2) 0.00066(14) 0.02928(19) 0.00181(14)
I3 0.0381(2) 0.01321(19) 0.0248(2) -0.00024(14) 0.02445(18) -0.00081(14)
I4 0.0468(3) 0.0245(2) 0.01964(19) 0.00133(15) 0.02242(19) 0.00019(17)
I5 0.0406(2) 0.01494(19) 0.02273(19) -0.00303(13) 0.02385(18) -0.00328(15)
I6 0.0370(2) 0.0238(2) 0.0321(2) 0.00707(15) 0.0282(2) 0.00262(16)
I7 0.0443(3) 0.0281(2) 0.0258(2) 0.00036(16) 0.0180(2) 0.00382(18)
Cu1 0.0406(4) 0.0162(4) 0.0246(4) 0.0010(3) 0.0232(4) 0.0006(3)
Cu2 0.0423(4) 0.0142(4) 0.0260(4) -0.0007(3) 0.0261(4) -0.0017(3)
Cu3 0.0350(4) 0.0156(4) 0.0257(4) -0.0019(3) 0.0230(3) -0.0031(3)
Cu4 0.0660(6) 0.0313(5) 0.0384(5) 0.0112(4) 0.0410(5) 0.0093(4)
Cu5 0.0461(5) 0.0271(4) 0.0260(4) 0.0000(3) 0.0246(4) -0.0094(3)
N1A 0.058(6) 0.016(4) 0.034(4) -0.001(3) 0.039(5) -0.002(4)
C1A 0.071(10) 0.019(7) 0.037(5) 0.000(5) 0.046(6) 0.000(6)
C2A 0.061(8) 0.018(9) 0.029(5) -0.007(5) 0.029(5) -0.015(7)
C3A 0.055(9) 0.018(8) 0.028(6) -0.011(5) 0.023(6) -0.017(7)
C4A 0.06(2) 0.025(8) 0.028(10) -0.005(7) 0.031(12) 0.000(11)
C5A 0.047(8) 0.024(6) 0.033(6) -0.005(4) 0.033(7) -0.006(5)
C6A 0.047(6) 0.024(5) 0.032(5) 0.003(4) 0.033(5) -0.001(4)
C7A 0.046(7) 0.044(6) 0.032(5) -0.005(4) 0.028(5) -0.002(5)
C8A 0.045(7) 0.032(6) 0.024(5) -0.010(4) 0.026(5) -0.006(5)
C9A 0.048(7) 0.050(8) 0.045(7) -0.007(6) 0.016(6) -0.011(5)
C10A 0.039(9) 0.091(11) 0.086(14) 0.033(11) 0.024(10) -0.002(8)
C11A 0.088(17) 0.071(11) 0.11(2) 0.012(11) 0.086(18) 0.011(8)
N1B 0.038(5) 0.046(7) 0.024(4) -0.012(4) 0.022(4) -0.012(4)
C1B 0.059(7) 0.036(9) 0.027(4) -0.008(4) 0.031(4) -0.010(6)
C2B 0.061(8) 0.018(9) 0.029(5) -0.007(5) 0.029(5) -0.015(7)
C3B 0.055(9) 0.018(8) 0.028(6) -0.011(5) 0.023(6) -0.017(7)
C4B 0.032(8) 0.047(11) 0.028(7) -0.010(6) 0.019(6) -0.016(7)
C5B 0.045(7) 0.060(11) 0.023(6) -0.010(6) 0.023(6) -0.005(7)
C6B 0.041(6) 0.052(7) 0.029(5) -0.012(4) 0.024(5) -0.010(5)
C7B 0.046(7) 0.044(6) 0.032(5) -0.005(4) 0.028(5) -0.002(5)
C8B 0.043(8) 0.081(10) 0.033(7) -0.001(7) 0.019(6) -0.004(7)
C9B 0.059(9) 0.106(11) 0.082(10) 0.033(8) 0.045(8) 0.018(8)
C10B 0.075(13) 0.085(12) 0.051(8) -0.008(7) 0.037(8) 0.018(9)
C11B 0.052(10) 0.059(10) 0.059(11) 0.000(7) 0.049(9) -0.003(7)
N2 0.028(2) 0.023(3) 0.024(3) -0.0020(19) 0.014(2) 0.0031(18)
C12 0.033(3) 0.035(4) 0.048(4) -0.006(3) 0.024(3) -0.001(3)
C13 0.044(4) 0.047(4) 0.053(4) 0.001(3) 0.032(4) 0.014(3)
C14 0.053(4) 0.042(4) 0.030(3) 0.005(3) 0.023(3) 0.021(3)
C15 0.046(4) 0.031(3) 0.021(3) -0.004(2) 0.010(3) 0.007(3)
C16 0.033(3) 0.027(3) 0.030(3) -0.006(2) 0.013(3) -0.003(2)
C17 0.030(3) 0.030(3) 0.027(3) -0.004(2) 0.016(3) 0.005(2)
C18 0.035(3) 0.045(4) 0.028(3) -0.003(3) 0.014(3) 0.017(3)
C19A 0.047(9) 0.029(8) 0.027(7) 0.013(6) 0.029(7) 0.017(6)
C20A 0.048(8) 0.032(8) 0.029(6) 0.008(5) 0.027(6) 0.017(6)
C21A 0.068(10) 0.042(9) 0.027(7) 0.016(6) 0.032(7) 0.037(8)
C22A 0.082(15) 0.041(10) 0.057(15) 0.004(8) 0.028(12) 0.033(8)
C19B 0.032(8) 0.034(8) 0.018(6) -0.005(6) 0.008(5) 0.008(6)
C20B 0.028(7) 0.045(8) 0.030(6) 0.005(5) 0.004(5) 0.011(6)
C21B 0.101(14) 0.067(11) 0.043(9) 0.019(8) 0.033(9) 0.056(11)
C22B 0.116(16) 0.061(10) 0.046(9) 0.015(7) 0.034(10) 0.052(10)
N3 0.125(10) 0.053(5) 0.082(8) 0.000 0.091(8) 0.000
C23 0.086(9) 0.049(6) 0.054(7) 0.000 0.042(7) 0.000
C24 0.059(7) 0.051(5) 0.022(5) 0.000 0.026(5) 0.000

loop_
_atom_type_symbol
_atom_type_description
_atom_type_scat_dispersion_real
_atom_type_scat_dispersion_imag
_atom_type_scat_source
C C 0.0033 0.0016 'International Tables Vol C Tables 4.2.6.8 and 6.1.1.4'
H H 0.0000 0.0000 'International Tables Vol C Tables 4.2.6.8 and 6.1.1.4'
Cu Cu 0.3201 1.2651 'International Tables Vol C Tables 4.2.6.8 and 6.1.1.4'
I I -0.4742 1.8119 'International Tables Vol C Tables 4.2.6.8 and 6.1.1.4'
N N 0.0061 0.0033 'International Tables Vol C Tables 4.2.6.8 and 6.1.1.4'

loop_
_geom_angle_atom_site_label_1
_geom_angle_atom_site_label_2
_geom_angle_atom_site_label_3
_geom_angle
_geom_angle_site_symmetry_1
_geom_angle_site_symmetry_3
Cu1 I1 Cu3 66.81(2) . 4_545
Cu1 I1 Cu2 102.51(2) . 4_545
Cu3 I1 Cu2 62.18(2) 4_545 4_545
Cu1 I2 Cu3 66.98(2) . 4_545
Cu1 I2 Cu2 62.49(2) . .
Cu3 I2 Cu2 105.57(2) 4_545 .
Cu5 I3 Cu2 68.20(3) . .
Cu5 I3 Cu1 106.99(3) . .
Cu2 I3 Cu1 62.76(2) . .
Cu4 I4 Cu1 68.36(3) . .
Cu4 I5 Cu2 67.45(3) . .
Cu4 I5 Cu3 105.18(3) . .
Cu2 I5 Cu3 62.44(2) . .
Cu5 I6 Cu3 69.18(3) . .
Cu5 I7 Cu4 58.74(3) . .
I4 Cu1 I2 110.23(3) . .
I4 Cu1 I1 105.21(3) . .
I2 Cu1 I1 110.34(3) . .
I4 Cu1 I3 115.29(3) . .
I2 Cu1 I3 111.23(3) . .
I1 Cu1 I3 104.13(3) . .
I4 Cu1 Cu2 110.17(3) . .
I2 Cu1 Cu2 59.11(2) . .
I1 Cu1 Cu2 144.55(3) . .
I3 Cu1 Cu2 58.30(2) . .
I4 Cu1 Cu4 53.89(2) . .
I2 Cu1 Cu4 102.10(3) . .
I1 Cu1 Cu4 146.50(4) . .
I3 Cu1 Cu4 70.41(2) . .
Cu2 Cu1 Cu4 61.81(3) . .
I4 Cu1 Cu3 137.80(3) . 4_545
I2 Cu1 Cu3 56.53(2) . 4_545
I1 Cu1 Cu3 56.74(2) . 4_545
I3 Cu1 Cu3 106.46(3) . 4_545
Cu2 Cu1 Cu3 96.35(3) . 4_545
Cu4 Cu1 Cu3 156.62(4) . 4_545
I3 Cu2 I5 120.46(3) . .
I3 Cu2 I1 103.86(2) . 4
I5 Cu2 I1 111.29(3) . 4
I3 Cu2 I2 111.17(3) . .
I5 Cu2 I2 102.17(2) . .
I1 Cu2 I2 107.46(3) 4 .
I3 Cu2 Cu3 108.45(3) . .
I5 Cu2 Cu3 58.79(2) . .
I1 Cu2 Cu3 58.82(2) 4 .
I2 Cu2 Cu3 140.24(3) . .
I3 Cu2 Cu1 58.94(2) . .
I5 Cu2 Cu1 106.80(3) . .
I1 Cu2 Cu1 141.57(3) 4 .
I2 Cu2 Cu1 58.40(2) . .
Cu3 Cu2 Cu1 155.05(4) . .
I3 Cu2 Cu4 70.50(3) . .
I5 Cu2 Cu4 55.17(2) . .
I1 Cu2 Cu4 150.51(3) 4 .
I2 Cu2 Cu4 101.36(3) . .
Cu3 Cu2 Cu4 94.63(3) . .
Cu1 Cu2 Cu4 61.47(3) . .
I3 Cu2 Cu5 54.86(2) . .
I5 Cu2 Cu5 72.14(3) . .
I1 Cu2 Cu5 100.70(3) 4 .
I2 Cu2 Cu5 151.23(3) . .
Cu3 Cu2 Cu5 61.65(3) . .
Cu1 Cu2 Cu5 95.47(3) . .
Cu4 Cu2 Cu5 51.68(2) . .
I6 Cu3 I2 109.23(3) . 4
I6 Cu3 I5 117.71(3) . .
I2 Cu3 I5 100.54(2) 4 .
I6 Cu3 I1 107.62(3) . 4
I2 Cu3 I1 110.03(3) 4 4
I5 Cu3 I1 111.45(3) . 4
I6 Cu3 Cu2 109.68(3) . .
I2 Cu3 Cu2 141.04(3) 4 .
I5 Cu3 Cu2 58.78(2) . .
I1 Cu3 Cu2 59.01(2) 4 .
I6 Cu3 Cu5 53.68(2) . .
I2 Cu3 Cu5 148.27(3) 4 .
I5 Cu3 Cu5 72.36(2) . .
I1 Cu3 Cu5 101.17(3) 4 .
Cu2 Cu3 Cu5 62.14(3) . .
I6 Cu3 Cu1 139.01(3) . 4
I2 Cu3 Cu1 56.49(2) 4 4
I5 Cu3 Cu1 103.12(3) . 4
I1 Cu3 Cu1 56.45(2) 4 4
Cu2 Cu3 Cu1 93.86(3) . 4
Cu5 Cu3 Cu1 154.69(3) . 4
I4 Cu4 Cu5 151.79(4) . .
I4 Cu4 I5 121.25(3) . .
Cu5 Cu4 I5 79.85(3) . .
I4 Cu4 I7 120.44(4) . .
Cu5 Cu4 I7 60.42(3) . .
I5 Cu4 I7 108.84(3) . .
I4 Cu4 Cu1 57.75(2) . .
Cu5 Cu4 Cu1 101.08(4) . .
I5 Cu4 Cu1 104.64(4) . .
I7 Cu4 Cu1 137.06(4) . .
I4 Cu4 Cu2 109.02(4) . .
Cu5 Cu4 Cu2 64.49(3) . .
I5 Cu4 Cu2 57.38(2) . .
I7 Cu4 Cu2 124.84(3) . .
Cu1 Cu4 Cu2 56.72(3) . .
I6 Cu5 Cu4 150.43(4) . .
I6 Cu5 I3 123.00(3) . .
Cu4 Cu5 I3 77.67(3) . .
I6 Cu5 I7 118.98(3) . .
Cu4 Cu5 I7 60.84(3) . .
I3 Cu5 I7 111.75(3) . .
I6 Cu5 Cu3 57.14(2) . .
Cu4 Cu5 Cu3 99.21(4) . .
I3 Cu5 Cu3 105.51(3) . .
I7 Cu5 Cu3 131.08(3) . .
I6 Cu5 Cu2 107.44(3) . .
Cu4 Cu5 Cu2 63.83(3) . .
I3 Cu5 Cu2 56.94(2) . .
I7 Cu5 Cu2 124.61(3) . .
Cu3 Cu5 Cu2 56.21(2) . .
C5A N1A C1A 119.2(12) . .
C5A N1A C6A 120.5(10) . .
C1A N1A C6A 120.2(11) . .
N1A C1A C2A 118.0(18) . .
N1A C1A H1A 121.0 . .
C2A C1A H1A 121.0 . .
C3A C2A C1A 118(3) . .
C3A C2A H2A 121.0 . .
C1A C2A H2A 121.0 . .
C2A C3A C4A 122(3) . .
C2A C3A H3A 119.1 . .
C4A C3A H3A 119.1 . .
C5A C4A C3A 118(3) . .
C5A C4A H4A 120.9 . .
C3A C4A H4A 120.9 . .
C4A C5A N1A 124(2) . .
C4A C5A H5A 117.9 . .
N1A C5A H5A 117.9 . .
N1A C6A C7A 111.2(15) . .
N1A C6A H6A 109.4 . .
C7A C6A H6A 109.4 . .
N1A C6A H6B 109.4 . .
C7A C6A H6B 109.4 . .
H6A C6A H6B 108.0 . .
C8A C7A C6A 111.4(18) . .
C8A C7A H7A 109.3 . .
C6A C7A H7A 109.3 . .
C8A C7A H7B 109.3 . .
C6A C7A H7B 109.3 . .
H7A C7A H7B 108.0 . .
C9A C8A C7A 111.9(15) . .
C9A C8A H8A 109.2 . .
C7A C8A H8A 109.2 . .
C9A C8A H8B 109.2 . .
C7A C8A H8B 109.2 . .
H8A C8A H8B 107.9 . .
C10A C9A C8A 111.1(16) . .
C10A C9A H9A 109.4 . .
C8A C9A H9A 109.4 . .
C10A C9A H9B 109.4 . .
C8A C9A H9B 109.4 . .
H9A C9A H9B 108.0 . .
C11A C10A C9A 154(2) . .
C11A C10A H10A 98.0 . .
C9A C10A H10A 98.0 . .
C11A C10A H10B 98.0 . .
C9A C10A H10B 98.0 . .
H10A C10A H10B 103.7 . .
C10A C11A H11A 109.5 . .
C10A C11A H11B 109.5 . .
H11A C11A H11B 109.5 . .
C10A C11A H11C 109.5 . .
H11A C11A H11C 109.5 . .
H11B C11A H11C 109.5 . .
C5B N1B C1B 120.9(14) . .
C5B N1B C6B 119.6(12) . .
C1B N1B C6B 119.5(12) . .
C2B C1B N1B 124(2) . .
C2B C1B H1B 117.8 . .
N1B C1B H1B 117.8 . .
C1B C2B C3B 118(3) . .
C1B C2B H2B 121.1 . .
C3B C2B H2B 121.1 . .
C4B C3B C2B 118(3) . .
C4B C3B H3B 120.8 . .
C2B C3B H3B 120.8 . .
C3B C4B C5B 120(3) . .
C3B C4B H4B 119.9 . .
C5B C4B H4B 119.9 . .
N1B C5B C4B 117(2) . .
N1B C5B H5B 121.5 . .
C4B C5B H5B 121.5 . .
C7B C6B N1B 109.8(14) . .
C7B C6B H6C 109.7 . .
N1B C6B H6C 109.7 . .
C7B C6B H6D 109.7 . .
N1B C6B H6D 109.7 . .
H6C C6B H6D 108.2 . .
C6B C7B C8B 106.5(17) . .
C6B C7B H7C 110.4 . .
C8B C7B H7C 110.4 . .
C6B C7B H7D 110.4 . .
C8B C7B H7D 110.4 . .
H7C C7B H7D 108.6 . .
C9B C8B C7B 110.8(19) . .
C9B C8B H8C 109.5 . .
C7B C8B H8C 109.5 . .
C9B C8B H8D 109.5 . .
C7B C8B H8D 109.5 . .
H8C C8B H8D 108.1 . .
C8B C9B C10B 115(2) . .
C8B C9B H9C 108.6 . .
C10B C9B H9C 108.6 . .
C8B C9B H9D 108.6 . .
C10B C9B H9D 108.6 . .
H9C C9B H9D 107.6 . .
C11B C10B C9B 78.7(17) . .
C11B C10B H10C 115.5 . .
C9B C10B H10C 115.5 . .
C11B C10B H10D 115.5 . .
C9B C10B H10D 115.5 . .
H10C C10B H10D 112.5 . .
C10B C11B H11D 109.5 . .
C10B C11B H11E 109.5 . .
H11D C11B H11E 109.5 . .
C10B C11B H11F 109.5 . .
H11D C11B H11F 109.5 . .
H11E C11B H11F 109.5 . .
C16 N2 C12 120.7(6) . .
C16 N2 C17 119.4(5) . .
C12 N2 C17 119.9(5) . .
N2 C12 C13 120.8(7) . .
N2 C12 H12 119.6 . .
C13 C12 H12 119.6 . .
C14 C13 C12 119.1(7) . .
C14 C13 H13 120.5 . .
C12 C13 H13 120.5 . .
C13 C14 C15 119.1(6) . .
C13 C14 H14 120.5 . .
C15 C14 H14 120.5 . .
C16 C15 C14 119.5(7) . .
C16 C15 H15 120.3 . .
C14 C15 H15 120.3 . .
N2 C16 C15 120.8(7) . .
N2 C16 H16 119.6 . .
C15 C16 H16 119.6 . .
N2 C17 C18 112.4(5) . .
N2 C17 H17A 109.1 . .
C18 C17 H17A 109.1 . .
N2 C17 H17B 109.1 . .
C18 C17 H17B 109.1 . .
H17A C17 H17B 107.9 . .
C17 C18 C19B 108.3(9) . .
C17 C18 C19A 109.5(11) . .
C17 C18 H18A 109.8 . .
C19A C18 H18A 109.8 . .
C17 C18 H18B 109.8 . .
C19A C18 H18B 109.8 . .
H18A C18 H18B 108.2 . .
C18 C19A C20A 102.4(18) . .
C18 C19A H19A 111.3 . .
C20A C19A H19A 111.3 . .
C18 C19A H19B 111.3 . .
C20A C19A H19B 111.3 . .
H19A C19A H19B 109.2 . .
C21A C20A C19A 109.6(15) . .
C21A C20A H20A 109.8 . .
C19A C20A H20A 109.8 . .
C21A C20A H20B 109.8 . .
C19A C20A H20B 109.8 . .
H20A C20A H20B 108.2 . .
C22A C21A C20A 115.5(19) . .
C22A C21A H21A 108.4 . .
C20A C21A H21A 108.4 . .
C22A C21A H21B 108.4 . .
C20A C21A H21B 108.4 . .
H21A C21A H21B 107.5 . .
C21A C22A H22A 109.5 . .
C21A C22A H22B 109.5 . .
H22A C22A H22B 109.5 . .
C21A C22A H22C 109.5 . .
H22A C22A H22C 109.5 . .
H22B C22A H22C 109.5 . .
C18 C19B C20B 107.1(15) . .
C18 C19B H19C 110.3 . .
C20B C19B H19C 110.3 . .
C18 C19B H19D 110.3 . .
C20B C19B H19D 110.3 . .
H19C C19B H19D 108.6 . .
C21B C20B C19B 111.0(14) . .
C21B C20B H20C 109.4 . .
C19B C20B H20C 109.4 . .
C21B C20B H20D 109.4 . .
C19B C20B H20D 109.4 . .
H20C C20B H20D 108.0 . .
C22B C21B C20B 117(2) . .
C22B C21B H21C 108.1 . .
C20B C21B H21C 108.1 . .
C22B C21B H21D 108.1 . .
C20B C21B H21D 108.1 . .
H21C C21B H21D 107.3 . .
C21B C22B H22D 109.5 . .
C21B C22B H22E 109.5 . .
H22D C22B H22E 109.5 . .
C21B C22B H22F 109.5 . .
H22D C22B H22F 109.5 . .
H22E C22B H22F 109.5 . .
C24 C23 H23A 109.5 . .
C24 C23 H23B 109.5 . .
H23A C23 H23B 109.5 . .
C24 C23 H23C 109.5 . .
H23A C23 H23C 109.5 . .
H23B C23 H23C 109.5 . .
N3 C24 C23 180.000(11) . .

loop_
_geom_bond_atom_site_label_1
_geom_bond_atom_site_label_2
_geom_bond_distance
_geom_bond_site_symmetry_2
I1 Cu1 2.6654(8) .
I1 Cu3 2.6744(8) 4_545
I1 Cu2 2.6796(8) 4_545
I2 Cu1 2.6635(8) .
I2 Cu3 2.6647(8) 4_545
I2 Cu2 2.6835(8) .
I3 Cu5 2.5900(8) .
I3 Cu2 2.6542(8) .
I3 Cu1 2.6724(8) .
I4 Cu4 2.5333(8) .
I4 Cu1 2.6519(8) .
I5 Cu4 2.5992(9) .
I5 Cu2 2.6667(8) .
I5 Cu3 2.6670(8) .
I6 Cu5 2.5232(8) .
I6 Cu3 2.6306(8) .
I7 Cu5 2.6006(9) .
I7 Cu4 2.6115(10) .
Cu1 Cu2 2.7737(10) .
Cu1 Cu4 2.9147(12) .
Cu1 Cu3 2.9400(11) 4_545
Cu2 I1 2.6796(8) 4
Cu2 Cu3 2.7645(10) .
Cu2 Cu4 2.9242(12) .
Cu2 Cu5 2.9406(11) .
Cu3 I2 2.6647(8) 4
Cu3 I1 2.6744(8) 4
Cu3 Cu5 2.9273(11) .
Cu3 Cu1 2.9399(11) 4
Cu4 Cu5 2.5563(11) .
N1A C5A 1.353(17) .
N1A C1A 1.369(16) .
N1A C6A 1.437(15) .
C1A C2A 1.49(4) .
C1A H1A 0.9500 .
C2A C3A 1.32(3) .
C2A H2A 0.9500 .
C3A C4A 1.40(4) .
C3A H3A 0.9500 .
C4A C5A 1.33(5) .
C4A H4A 0.9500 .
C5A H5A 0.9500 .
C6A C7A 1.53(3) .
C6A H6A 0.9900 .
C6A H6B 0.9900 .
C7A C8A 1.52(3) .
C7A H7A 0.9900 .
C7A H7B 0.9900 .
C8A C9A 1.50(2) .
C8A H8A 0.9900 .
C8A H8B 0.9900 .
C9A C10A 1.48(3) .
C9A H9A 0.9900 .
C9A H9B 0.9900 .
C10A C11A 1.47(3) .
C10A H10A 0.9900 .
C10A H10B 0.9900 .
C11A H11A 0.9800 .
C11A H11B 0.9800 .
C11A H11C 0.9800 .
N1B C5B 1.33(2) .
N1B C1B 1.373(18) .
N1B C6B 1.503(18) .
C1B C2B 1.26(4) .
C1B H1B 0.9500 .
C2B C3B 1.43(4) .
C2B H2B 0.9500 .
C3B C4B 1.37(4) .
C3B H3B 0.9500 .
C4B C5B 1.43(5) .
C4B H4B 0.9500 .
C5B H5B 0.9500 .
C6B C7B 1.50(3) .
C6B H6C 0.9900 .
C6B H6D 0.9900 .
C7B C8B 1.63(3) .
C7B H7C 0.9900 .
C7B H7D 0.9900 .
C8B C9B 1.44(3) .
C8B H8C 0.9900 .
C8B H8D 0.9900 .
C9B C10B 1.77(3) .
C9B H9C 0.9900 .
C9B H9D 0.9900 .
C10B C11B 1.44(4) .
C10B H10C 0.9900 .
C10B H10D 0.9900 .
C11B H11D 0.9800 .
C11B H11E 0.9800 .
C11B H11F 0.9800 .
N2 C16 1.341(8) .
N2 C12 1.342(8) .
N2 C17 1.490(7) .
C12 C13 1.379(9) .
C12 H12 0.9500 .
C13 C14 1.379(11) .
C13 H13 0.9500 .
C14 C15 1.393(11) .
C14 H14 0.9500 .
C15 C16 1.363(9) .
C15 H15 0.9500 .
C16 H16 0.9500 .
C17 C18 1.522(9) .
C17 H17A 0.9900 .
C17 H17B 0.9900 .
C18 C19B 1.53(2) .
C18 C19A 1.58(2) .
C18 H18A 0.9900 .
C18 H18B 0.9900 .
C19A C20A 1.64(3) .
C19A H19A 0.9900 .
C19A H19B 0.9900 .
C20A C21A 1.531(19) .
C20A H20A 0.9900 .
C20A H20B 0.9900 .
C21A C22A 1.38(3) .
C21A H21A 0.9900 .
C21A H21B 0.9900 .
C22A H22A 0.9800 .
C22A H22B 0.9800 .
C22A H22C 0.9800 .
C19B C20B 1.72(3) .
C19B H19C 0.9900 .
C19B H19D 0.9900 .
C20B C21B 1.56(2) .
C20B H20C 0.9900 .
C20B H20D 0.9900 .
C21B C22B 1.39(3) .
C21B H21C 0.9900 .
C21B H21D 0.9900 .
C22B H22D 0.9800 .
C22B H22E 0.9800 .
C22B H22F 0.9800 .
N3 C24 1.132(14) .
C23 C24 1.422(16) .
C23 H23A 0.9800 .
C23 H23B 0.9800 .
C23 H23C 0.9800 .

loop_
_geom_hbond_atom_site_label_D
_geom_hbond_atom_site_label_H
_geom_hbond_atom_site_label_A
_geom_hbond_distance_DH
_geom_hbond_distance_HA
_geom_hbond_distance_DA
_geom_hbond_angle_DHA
_geom_hbond_site_symmetry_A
C1A H1A I2 0.95 3.24 3.873(15) 126.2 .
C1A H1A I4 0.95 3.32 4.143(16) 146.7 .
C2A H2A I3 0.95 3.24 4.01(3) 138.9 4
C2A H2A I5 0.95 3.30 3.95(4) 128.0 .
C4A H4A I1 0.95 3.27 4.00(4) 134.6 7_566
C6A H6A I4 0.99 3.24 3.951(12) 129.9 .
C6A H6B I2 0.99 3.26 4.070(11) 140.2 7_566
C7A H7A I4 0.99 3.26 3.87(4) 121.3 .
C7A H7B I6 0.99 3.07 4.06(4) 175.9 6_576
C1B H1B I5 0.95 2.99 3.753(15) 138.8 .
C2B H2B I3 0.95 3.03 3.90(3) 151.9 4
C5B H5B I6 0.95 3.08 3.823(17) 136.5 6_576
C6B H6D I6 0.99 2.92 3.791(13) 147.6 6_576
C7B H7C I4 0.99 3.25 3.88(4) 122.4 .
C7B H7D I2 0.99 3.04 3.99(4) 161.9 7_566
C12 H12 I5 0.95 3.20 3.932(7) 135.4 5_666
C13 H13 I1 0.95 3.09 3.976(7) 155.4 5_656
C15 H15 I7 0.95 3.21 3.941(7) 135.6 5_656
C16 H16 I4 0.95 3.27 4.104(7) 148.2 1_545
C17 H17B N3 0.99 2.54 3.247(6) 128.5 .
C23 H23B I6 0.98 3.27 3.940(3) 126.8 5_666
C23 H23C I6 0.98 3.33 3.940(3) 122.2 6_566

loop_
_geom_torsion_atom_site_label_1
_geom_torsion_atom_site_label_2
_geom_torsion_atom_site_label_3
_geom_torsion_atom_site_label_4
_geom_torsion
C5A N1A C1A C2A 2(3)
C6A N1A C1A C2A -180(2)
N1A C1A C2A C3A -7(4)
C1A C2A C3A C4A 8(5)
C2A C3A C4A C5A -5(6)
C3A C4A C5A N1A 1(6)
C1A N1A C5A C4A 1(4)
C6A N1A C5A C4A -177(3)
C5A N1A C6A C7A -88(2)
C1A N1A C6A C7A 94(2)
N1A C6A C7A C8A 175.4(18)
C6A C7A C8A C9A -175.8(19)
C7A C8A C9A C10A -180(2)
C8A C9A C10A C11A -8(7)
C5B N1B C1B C2B -5(3)
C6B N1B C1B C2B 178(2)
N1B C1B C2B C3B 12(4)
C1B C2B C3B C4B -14(5)
C2B C3B C4B C5B 9(6)
C1B N1B C5B C4B -1(4)
C6B N1B C5B C4B 176(3)
C3B C4B C5B N1B -1(6)
C5B N1B C6B C7B 74(2)
C1B N1B C6B C7B -108(2)
N1B C6B C7B C8B -178.8(17)
C6B C7B C8B C9B 175(2)
C7B C8B C9B C10B -149(2)
C8B C9B C10B C11B -128(2)
C16 N2 C12 C13 -2.1(10)
C17 N2 C12 C13 178.3(6)
N2 C12 C13 C14 1.3(11)
C12 C13 C14 C15 -0.2(11)
C13 C14 C15 C16 -0.1(10)
C12 N2 C16 C15 1.7(10)
C17 N2 C16 C15 -178.6(6)
C14 C15 C16 N2 -0.7(10)
C16 N2 C17 C18 -72.1(8)
C12 N2 C17 C18 107.5(7)
N2 C17 C18 C19B 175.1(10)
N2 C17 C18 C19A -166.3(10)
C17 C18 C19A C20A -154.7(11)
C18 C19A C20A C21A 168.7(13)
C19A C20A C21A C22A 48(2)
C17 C18 C19B C20B 155.6(11)
C18 C19B C20B C21B -169.9(16)
C19B C20B C21B C22B 81(2)
